data_4065812
loop_
_publ_author_name
'Cabeza, Javier A.'
'del R\'io, Ignacio'
'Fern\'andez-Colinas, Jos\'e M.'
'P\'erez-Carre\~no, Enrique'
'V\'azquez-Garc\'ia, Digna'

_publ_section_title
;
 From Allenes to Edge-Bridging Allyl Ligands or Face-Capping Alkenyl
 Ligands on a Triruthenium Hydrido Carbonyl Cluster: An Experimental and
 DFT Computational Study&#x2020;
;
_journal_issue 21
_journal_name_full Organometallics
_journal_page_first 4818
_journal_paper_doi 10.1021/om100148z
_journal_volume 29
_journal_year 2010
_chemical_formula_moiety 'C15 H16 N2 O8 Ru3'
_chemical_formula_sum 'C15 H16 N2 O8 Ru3'
_chemical_formula_weight 655.52
_chemical_name_systematic
;
 ?
;
_space_group_IT_number 19
_symmetry_cell_setting orthorhombic
_symmetry_space_group_name_Hall 'P 2ac 2ab'
_symmetry_space_group_name_H-M 'P 21 21 21'
_atom_sites_solution_hydrogens geom
_atom_sites_solution_primary direct
_atom_sites_solution_secondary difmap
_audit_creation_method SHELXL-97
_cell_angle_alpha 90.00
_cell_angle_beta 90.00
_cell_angle_gamma 90.00
_cell_formula_units_Z 4
_cell_length_a 9.46170(10)
_cell_length_b 13.8364(2)
_cell_length_c 15.8330(2)
_cell_measurement_reflns_used 2186
_cell_measurement_temperature 293(2)
_cell_measurement_theta_max 25.350
_cell_measurement_theta_min 0.407
_cell_volume 2072.79(5)
_computing_cell_refinement 'HKL Scalepack (Otwinowski & Minor 1997)'
_computing_data_collection 'Collect (Bruker AXS BV, 1997-2004)'
_computing_data_reduction 'HKL Denzo and Scalepack (Otwinowski & Minor 1997)'
_computing_molecular_graphics 'EUCLID (Spek, 1982)'
_computing_publication_material 'SHELXL-97 (Sheldrick, 1997)'
_computing_structure_refinement 'SHELXL-97 (Sheldrick, 1997)'
_computing_structure_solution 'DIRDIF-96 (Beurskens et al., 1996)'
_diffrn_ambient_temperature 293(2)
_diffrn_detector_area_resol_mean 9
_diffrn_measured_fraction_theta_full 0.999
_diffrn_measured_fraction_theta_max 0.999
_diffrn_measurement_device '95mm CCD camera on \k-goniostat'
_diffrn_measurement_device_type KappaCCD
_diffrn_measurement_method CCD
_diffrn_radiation_monochromator 'horizonally mounted graphite crystal'
_diffrn_radiation_source 'fine-focus sealed tube'
_diffrn_radiation_type MoK\a
_diffrn_radiation_wavelength 0.71073
_diffrn_reflns_av_R_equivalents 0.0000
_diffrn_reflns_av_sigmaI/netI 0.0227
_diffrn_reflns_limit_h_max 11
_diffrn_reflns_limit_h_min 0
_diffrn_reflns_limit_k_max 16
_diffrn_reflns_limit_k_min 0
_diffrn_reflns_limit_l_max 19
_diffrn_reflns_limit_l_min -18
_diffrn_reflns_number 20210
_diffrn_reflns_theta_full 25.35
_diffrn_reflns_theta_max 25.35
_diffrn_reflns_theta_min 1.95
_exptl_absorpt_coefficient_mu 2.200
_exptl_absorpt_correction_T_max 0.800
_exptl_absorpt_correction_T_min 0.595
_exptl_absorpt_correction_type multi-scan
_exptl_absorpt_process_details
;
 R.H. Blessing, Acta Cryst. (1995), A51, 33-38
;
_exptl_crystal_colour yellow
_exptl_crystal_density_diffrn 2.104
_exptl_crystal_density_method 'not measured'
_exptl_crystal_description prism
_exptl_crystal_F_000 1264
_exptl_crystal_size_max 0.25
_exptl_crystal_size_mid 0.20
_exptl_crystal_size_min 0.10
_refine_diff_density_max 0.950
_refine_diff_density_min -2.079
_refine_diff_density_rms 0.539
_refine_ls_abs_structure_details 'Flack H D (1983), Acta Cryst. A39, 876-881'
_refine_ls_abs_structure_Flack 0.03(3)
_refine_ls_extinction_coef 0.0087(4)
_refine_ls_extinction_expression Fc^*^=kFc[1+0.001xFc^2^\l^3^/sin(2\q)]^-1/4^
_refine_ls_extinction_method SHELXL
_refine_ls_goodness_of_fit_ref 1.060
_refine_ls_hydrogen_treatment constr
_refine_ls_matrix_type full
_refine_ls_number_parameters 254
_refine_ls_number_reflns 3792
_refine_ls_number_restraints 1
_refine_ls_restrained_S_all 1.060
_refine_ls_R_factor_all 0.0298
_refine_ls_R_factor_gt 0.0235
_refine_ls_shift/su_max 0.001
_refine_ls_shift/su_mean 0.000
_refine_ls_structure_factor_coef Fsqd
_refine_ls_weighting_details
; calc
 [1.00000+-1.00000exp(-85.50(sin\q/\l)^2^)]/
   [\s^2^(Fo^2^)+0.0000+0.0000*P+(0.0497P)^2^+0.0000sin\q/\l]
 where P = 0.33333Fo^2^ + 0.66667Fc^2^
;
_refine_ls_weighting_scheme calc
_refine_ls_wR_factor_gt 0.0575
_refine_ls_wR_factor_ref 0.0645
_reflns_number_gt 3715
_reflns_number_total 3792
_reflns_threshold_expression >2sigma(I)
_cod_data_source_file om100148z_si_002.cif
_cod_data_source_block d24
_cod_database_code 4065812

loop_
_symmetry_equiv_pos_as_xyz
'x, y, z'
'-x+1/2, -y, z+1/2'
'x+1/2, -y+1/2, -z'
'-x, y+1/2, -z+1/2'

loop_
_atom_site_label
_atom_site_type_symbol
_atom_site_fract_x
_atom_site_fract_y
_atom_site_fract_z
_atom_site_U_iso_or_equiv
_atom_site_adp_type
_atom_site_occupancy
_atom_site_symmetry_multiplicity
_atom_site_calc_flag
_atom_site_refinement_flags
C1 C 0.7467(4) 0.1564(3) 0.9288(2) 0.0476(10) Uani 1 1 d .
H1A H 0.7335 0.0877 0.9267 0.071 Uiso 1 1 calc R
H1B H 0.6563 0.1878 0.9320 0.071 Uiso 1 1 calc R
H1C H 0.8017 0.1729 0.9777 0.071 Uiso 1 1 calc R
C2 C 0.9599(5) 0.1385(4) 0.8508(3) 0.0562(11) Uani 1 1 d .
H2A H 0.9449 0.0699 0.8498 0.084 Uiso 1 1 calc R
H2B H 1.0124 0.1556 0.9004 0.084 Uiso 1 1 calc R
H2C H 1.0120 0.1574 0.8014 0.084 Uiso 1 1 calc R
C3 C 0.4788(4) 0.1769(4) 0.6621(3) 0.0478(10) Uani 1 1 d .
H3A H 0.4791 0.1085 0.6755 0.057 Uiso 1 1 calc R
H3B H 0.3850 0.1977 0.6453 0.057 Uiso 1 1 calc R
C4 C 0.5862(4) 0.2039(3) 0.6034(3) 0.0443(9) Uani 1 1 d .
H4 H 0.5782 0.2649 0.5793 0.053 Uiso 1 1 calc R
C5 C 0.7042(4) 0.1473(3) 0.5778(2) 0.0434(9) Uani 1 1 d .
C6 C 0.7094(5) 0.0404(3) 0.6027(3) 0.0609(12) Uani 1 1 d .
H6A H 0.7083 0.0348 0.6632 0.091 Uiso 1 1 calc R
H6B H 0.7944 0.0118 0.5810 0.091 Uiso 1 1 calc R
H6C H 0.6288 0.0076 0.5796 0.091 Uiso 1 1 calc R
C7 C 0.7501(5) 0.1627(4) 0.4867(3) 0.0614(13) Uani 1 1 d .
H7A H 0.6732 0.1472 0.4496 0.092 Uiso 1 1 calc R
H7B H 0.8292 0.1216 0.4743 0.092 Uiso 1 1 calc R
H7C H 0.7768 0.2290 0.4788 0.092 Uiso 1 1 calc R
C100 C 0.6169(4) 0.3479(3) 0.8736(2) 0.0401(9) Uani 1 1 d .
C101 C 0.4146(4) 0.2243(4) 0.8286(3) 0.0489(10) Uani 1 1 d .
C102 C 0.4766(4) 0.3765(3) 0.7200(3) 0.0449(10) Uani 1 1 d .
C200 C 0.9845(4) 0.3252(3) 0.7421(3) 0.0481(9) Uani 1 1 d .
C201 C 0.9764(4) 0.1739(3) 0.6296(3) 0.0479(10) Uani 1 1 d .
C202 C 0.8403(5) 0.3451(3) 0.5914(3) 0.0500(10) Uani 1 1 d .
C301 C 0.9119(5) 0.3884(3) 0.9192(3) 0.0524(11) Uani 1 1 d .
C302 C 0.7908(4) 0.4697(3) 0.7774(3) 0.0456(9) Uani 1 1 d .
N1 N 0.7390(3) 0.1651(2) 0.77620(18) 0.0351(7) Uani 1 1 d D
H10 H 0.7174 0.1017 0.7679 0.042 Uiso 1 1 calc RD
N2 N 0.8216(3) 0.1887(2) 0.85169(19) 0.0368(7) Uani 1 1 d .
O100 O 0.5535(3) 0.3783(2) 0.9299(2) 0.0581(8) Uani 1 1 d .
O101 O 0.3207(4) 0.2070(3) 0.8692(3) 0.0849(13) Uani 1 1 d .
O102 O 0.4233(4) 0.4438(2) 0.6937(2) 0.0728(10) Uani 1 1 d .
O200 O 1.1004(3) 0.3451(3) 0.7269(2) 0.0741(11) Uani 1 1 d .
O201 O 1.0737(4) 0.1352(3) 0.6035(3) 0.0755(10) Uani 1 1 d .
O202 O 0.8539(5) 0.4082(3) 0.5469(2) 0.0848(12) Uani 1 1 d .
O301 O 0.9630(5) 0.4181(3) 0.9788(3) 0.0908(13) Uani 1 1 d .
O302 O 0.7718(4) 0.5431(2) 0.7490(3) 0.0698(10) Uani 1 1 d .
Ru1 Ru 0.57182(3) 0.26658(2) 0.760743(18) 0.03323(10) Uani 1 1 d .
Ru2 Ru 0.81738(3) 0.24312(2) 0.669786(16) 0.03267(10) Uani 1 1 d .
Ru3 Ru 0.81754(3) 0.34425(2) 0.820446(18) 0.03409(10) Uani 1 1 d .

loop_
_atom_site_aniso_label
_atom_site_aniso_U_11
_atom_site_aniso_U_22
_atom_site_aniso_U_33
_atom_site_aniso_U_23
_atom_site_aniso_U_13
_atom_site_aniso_U_12
C1 0.055(2) 0.055(3) 0.033(2) 0.0132(19) 0.0035(17) 0.000(2)
C2 0.050(2) 0.064(3) 0.055(3) 0.015(2) -0.002(2) 0.017(2)
C3 0.0373(19) 0.061(3) 0.045(2) -0.015(2) -0.0008(17) -0.0092(18)
C4 0.045(2) 0.053(2) 0.0345(19) -0.0066(17) -0.0011(18) -0.0090(17)
C5 0.0423(19) 0.053(2) 0.0350(19) -0.0044(17) 0.0039(17) -0.0095(19)
C6 0.064(3) 0.049(3) 0.070(3) -0.013(2) 0.015(2) -0.008(2)
C7 0.061(3) 0.090(4) 0.034(2) -0.009(2) 0.0071(19) -0.007(3)
C100 0.0382(18) 0.049(2) 0.033(2) 0.0012(18) -0.0015(16) 0.0020(17)
C101 0.040(2) 0.070(3) 0.037(2) -0.0079(19) 0.0032(18) -0.014(2)
C102 0.042(2) 0.054(3) 0.039(2) -0.0075(18) -0.0047(17) 0.0087(18)
C200 0.042(2) 0.056(2) 0.047(2) 0.005(2) 0.0053(18) -0.0039(18)
C201 0.047(2) 0.052(3) 0.045(2) 0.0070(19) 0.0057(18) 0.0056(19)
C202 0.056(2) 0.053(2) 0.042(2) 0.003(2) 0.0054(18) -0.005(2)
C301 0.052(2) 0.060(3) 0.046(2) 0.004(2) -0.010(2) -0.014(2)
C302 0.044(2) 0.045(2) 0.048(2) 0.0023(18) 0.0020(18) -0.0023(18)
N1 0.0364(15) 0.0366(16) 0.0324(16) 0.0041(13) -0.0016(12) -0.0013(13)
N2 0.0358(15) 0.0420(16) 0.0328(15) 0.0093(13) -0.0004(13) 0.0049(14)
O100 0.0550(17) 0.075(2) 0.0441(17) -0.0137(16) 0.0101(14) 0.0040(17)
O101 0.057(2) 0.130(4) 0.068(2) -0.014(2) 0.0250(19) -0.036(2)
O102 0.081(2) 0.066(2) 0.071(2) 0.0004(19) -0.016(2) 0.031(2)
O200 0.0437(18) 0.108(3) 0.070(2) -0.009(2) 0.0134(16) -0.0249(18)
O201 0.0581(19) 0.085(2) 0.084(3) 0.004(2) 0.0255(19) 0.024(2)
O202 0.120(3) 0.067(2) 0.068(2) 0.036(2) 0.007(2) -0.013(2)
O301 0.111(3) 0.098(3) 0.064(2) 0.005(2) -0.042(2) -0.030(3)
O302 0.074(2) 0.0446(19) 0.091(3) 0.0179(19) 0.004(2) 0.0006(15)
Ru1 0.02702(15) 0.04197(17) 0.03071(16) 0.00152(12) 0.00071(10) -0.00050(12)
Ru2 0.03301(15) 0.03638(17) 0.02863(15) 0.00400(11) 0.00401(11) -0.00009(11)
Ru3 0.03269(16) 0.03731(17) 0.03226(17) 0.00173(11) -0.00219(12) -0.00339(12)

loop_
_atom_type_symbol
_atom_type_description
_atom_type_scat_dispersion_real
_atom_type_scat_dispersion_imag
_atom_type_scat_source
C C 0.0033 0.0016 'International Tables Vol C Tables 4.2.6.8 and 6.1.1.4'
H H 0.0000 0.0000 'International Tables Vol C Tables 4.2.6.8 and 6.1.1.4'
N N 0.0061 0.0033 'International Tables Vol C Tables 4.2.6.8 and 6.1.1.4'
O O 0.0106 0.0060 'International Tables Vol C Tables 4.2.6.8 and 6.1.1.4'
Ru Ru -1.2594 0.8363 'International Tables Vol C Tables 4.2.6.8 and 6.1.1.4'

loop_
_geom_angle_atom_site_label_1
_geom_angle_atom_site_label_2
_geom_angle_atom_site_label_3
_geom_angle
N2 C1 H1A 109.5
N2 C1 H1B 109.5
H1A C1 H1B 109.5
N2 C1 H1C 109.5
H1A C1 H1C 109.5
H1B C1 H1C 109.5
N2 C2 H2A 109.5
N2 C2 H2B 109.5
H2A C2 H2B 109.5
N2 C2 H2C 109.5
H2A C2 H2C 109.5
H2B C2 H2C 109.5
C4 C3 Ru1 91.7(3)
C4 C3 H3A 113.3
Ru1 C3 H3A 113.3
C4 C3 H3B 113.3
Ru1 C3 H3B 113.3
H3A C3 H3B 110.7
C5 C4 C3 126.9(4)
C5 C4 Ru2 63.2(2)
C3 C4 Ru2 114.1(3)
C5 C4 H4 116.6
C3 C4 H4 116.6
Ru2 C4 H4 92.7
C4 C5 C7 114.6(4)
C4 C5 C6 118.9(4)
C7 C5 C6 111.7(4)
C4 C5 Ru2 82.2(2)
C7 C5 Ru2 113.4(3)
C6 C5 Ru2 112.9(3)
C5 C6 H6A 109.5
C5 C6 H6B 109.5
H6A C6 H6B 109.5
C5 C6 H6C 109.5
H6A C6 H6C 109.5
H6B C6 H6C 109.5
C5 C7 H7A 109.5
C5 C7 H7B 109.5
H7A C7 H7B 109.5
C5 C7 H7C 109.5
H7A C7 H7C 109.5
H7B C7 H7C 109.5
O100 C100 Ru3 142.8(3)
O100 C100 Ru1 136.7(3)
Ru3 C100 Ru1 80.35(13)
O101 C101 Ru1 174.6(5)
O102 C102 Ru1 177.4(4)
O200 C200 Ru3 146.7(4)
O200 C200 Ru2 132.8(4)
Ru3 C200 Ru2 80.22(14)
O201 C201 Ru2 177.3(4)
O202 C202 Ru2 177.6(4)
O301 C301 Ru3 176.5(5)
O302 C302 Ru3 177.1(4)
N2 N1 Ru1 110.0(2)
N2 N1 Ru2 110.2(2)
Ru1 N1 Ru2 80.42(10)
N2 N1 H10 116.9
Ru1 N1 H10 116.9
Ru2 N1 H10 116.9
N1 N2 C1 110.5(3)
N1 N2 C2 111.0(3)
C1 N2 C2 106.8(3)
N1 N2 Ru3 91.47(19)
C1 N2 Ru3 118.1(3)
C2 N2 Ru3 118.0(3)
C102 Ru1 C101 93.83(19)
C102 Ru1 N1 158.16(16)
C101 Ru1 N1 108.00(16)
C102 Ru1 C100 87.53(16)
C101 Ru1 C100 81.33(16)
N1 Ru1 C100 95.86(13)
C102 Ru1 C3 91.19(18)
C101 Ru1 C3 85.14(16)
N1 Ru1 C3 90.40(15)
C100 Ru1 C3 166.28(15)
C102 Ru1 Ru3 102.03(13)
C101 Ru1 Ru3 125.73(12)
N1 Ru1 Ru3 65.63(8)
C100 Ru1 Ru3 48.58(10)
C3 Ru1 Ru3 144.66(10)
C102 Ru1 Ru2 108.68(13)
C101 Ru1 Ru2 155.21(15)
N1 Ru1 Ru2 49.87(8)
C100 Ru1 Ru2 109.15(10)
C3 Ru1 Ru2 84.19(10)
Ru3 Ru1 Ru2 60.579(10)
C202 Ru2 C201 93.78(19)
C202 Ru2 N1 159.26(16)
C201 Ru2 N1 106.57(15)
C202 Ru2 C5 94.01(17)
C201 Ru2 C5 82.10(17)
N1 Ru2 C5 92.71(13)
C202 Ru2 C200 82.94(17)
C201 Ru2 C200 82.42(18)
N1 Ru2 C200 95.60(14)
C5 Ru2 C200 163.99(15)
C202 Ru2 C4 89.22(17)
C201 Ru2 C4 116.53(16)
N1 Ru2 C4 85.27(13)
C5 Ru2 C4 34.51(14)
C200 Ru2 C4 160.03(16)
C202 Ru2 Ru1 110.61(13)
C201 Ru2 Ru1 154.96(13)
N1 Ru2 Ru1 49.71(8)
C5 Ru2 Ru1 90.35(10)
C200 Ru2 Ru1 105.45(11)
C4 Ru2 Ru1 60.29(9)
C202 Ru2 Ru3 100.85(13)
C201 Ru2 Ru3 123.03(13)
N1 Ru2 Ru3 64.87(8)
C5 Ru2 Ru3 149.28(10)
C200 Ru2 Ru3 46.21(11)
C4 Ru2 Ru3 118.39(9)
Ru1 Ru2 Ru3 59.307(10)
C302 Ru3 C301 93.69(19)
C302 Ru3 C200 90.19(18)
C301 Ru3 C200 100.34(18)
C302 Ru3 C100 90.06(17)
C301 Ru3 C100 95.06(17)
C200 Ru3 C100 164.55(16)
C302 Ru3 N2 169.19(15)
C301 Ru3 N2 96.94(16)
C200 Ru3 N2 89.81(15)
C100 Ru3 N2 87.08(14)
C302 Ru3 Ru1 97.08(12)
C301 Ru3 Ru1 144.20(13)
C200 Ru3 Ru1 113.62(12)
C100 Ru3 Ru1 51.07(11)
N2 Ru3 Ru1 73.07(8)
C302 Ru3 Ru2 98.88(13)
C301 Ru3 Ru2 150.71(15)
C200 Ru3 Ru2 53.57(12)
C100 Ru3 Ru2 111.18(11)
N2 Ru3 Ru2 72.55(8)
Ru1 Ru3 Ru2 60.113(10)

loop_
_geom_bond_atom_site_label_1
_geom_bond_atom_site_label_2
_geom_bond_distance
C1 N2 1.481(5)
C1 H1A 0.9600
C1 H1B 0.9600
C1 H1C 0.9600
C2 N2 1.482(5)
C2 H2A 0.9600
C2 H2B 0.9600
C2 H2C 0.9600
C3 C4 1.426(6)
C3 Ru1 2.181(4)
C3 H3A 0.9700
C3 H3B 0.9700
C4 C5 1.422(6)
C4 Ru2 2.487(4)
C4 H4 0.9300
C5 C7 1.522(6)
C5 C6 1.532(6)
C5 Ru2 2.242(4)
C6 H6A 0.9600
C6 H6B 0.9600
C6 H6C 0.9600
C7 H7A 0.9600
C7 H7B 0.9600
C7 H7C 0.9600
C100 O100 1.155(5)
C100 Ru3 2.077(4)
C100 Ru1 2.154(4)
C101 O101 1.123(5)
C101 Ru1 1.926(4)
C102 O102 1.139(5)
C102 Ru1 1.881(4)
C200 O200 1.156(5)
C200 Ru3 2.026(4)
C200 Ru2 2.258(4)
C201 O201 1.143(5)
C201 Ru2 1.893(4)
C202 O202 1.129(5)
C202 Ru2 1.891(4)
C301 O301 1.137(6)
C301 Ru3 1.902(4)
C302 O302 1.125(5)
C302 Ru3 1.882(4)
N1 N2 1.465(4)
N1 Ru1 2.129(3)
N1 Ru2 2.134(3)
N1 H10 0.9100
N2 Ru3 2.208(3)
Ru1 Ru3 2.7302(4)
Ru1 Ru2 2.7527(4)
Ru2 Ru3 2.7655(4)
